data_4114322
loop_
_publ_author_name
'Gireesh M. Mahandru'
'Andy R. L. Skauge'
'Sanjoy K. Chowdhury'
'Kande K. D. Amarasinghe'
'Mary Jane Heeg'
'John Montgomery'

_publ_section_title
;
 Cascade Cyclizations and Couplings Involving Nickel Enolates
;
_journal_name_full 'Journal of the American Chemical Society'
_journal_page_first 13481
_journal_page_last 13485
_journal_paper_doi 10.1021/ja037423w
_journal_volume 125
_journal_year 2003
_chemical_formula_sum 'C17 H20 O2'
_chemical_formula_weight 256.33
_chemical_name_systematic
; 
 ? 
;
_space_group_IT_number 14
_symmetry_cell_setting monoclinic
_symmetry_space_group_name_Hall '-P 2ybc'
_symmetry_space_group_name_H-M 'P 1 21/c 1'
_atom_sites_solution_hydrogens geom
_atom_sites_solution_primary direct
_atom_sites_solution_secondary difmap
_audit_creation_method SHELXL-97
_cell_angle_alpha 90.00
_cell_angle_beta 91.676(3)
_cell_angle_gamma 90.00
_cell_formula_units_Z 4
_cell_length_a 9.6500(10)
_cell_length_b 9.8364(12)
_cell_length_c 14.5720(17)
_cell_measurement_reflns_used 800
_cell_measurement_temperature 295(2)
_cell_measurement_theta_max 25.5
_cell_measurement_theta_min 2.5
_cell_volume 1382.6(3)
_computing_cell_refinement 'Bruker SAINT'
_computing_data_collection 'Bruker SMART'
_computing_data_reduction 'Bruker SAINT'
_computing_molecular_graphics SHELXTL-Plus
_computing_publication_material SHELXL-93
_computing_structure_refinement 'SHELXL-97 (Sheldrick, 1997)'
_computing_structure_solution 'SHELXS-97 (Sheldrick, 1990)'
_diffrn_ambient_temperature 295(2)
_diffrn_measured_fraction_theta_full 0.930
_diffrn_measured_fraction_theta_max 0.930
_diffrn_measurement_method 'SMART CCD'
_diffrn_radiation_monochromator graphite
_diffrn_radiation_source 'fine-focus sealed tube'
_diffrn_radiation_type MoK\a
_diffrn_radiation_wavelength 0.71073
_diffrn_reflns_av_R_equivalents 0.031
_diffrn_reflns_av_sigmaI/netI 0.0358
_diffrn_reflns_limit_h_max 12
_diffrn_reflns_limit_h_min -12
_diffrn_reflns_limit_k_max 13
_diffrn_reflns_limit_k_min 0
_diffrn_reflns_limit_l_max 19
_diffrn_reflns_limit_l_min 0
_diffrn_reflns_number 9962
_diffrn_reflns_theta_full 28.29
_diffrn_reflns_theta_max 28.29
_diffrn_reflns_theta_min 2.11
_exptl_absorpt_coefficient_mu 0.079
_exptl_absorpt_correction_T_max 0.9883
_exptl_absorpt_correction_T_min 0.9767
_exptl_absorpt_correction_type multi-scan
_exptl_crystal_colour colorless
_exptl_crystal_density_diffrn 1.231
_exptl_crystal_description parallelopiped
_exptl_crystal_F_000 552
_exptl_crystal_size_max 0.30
_exptl_crystal_size_mid 0.30
_exptl_crystal_size_min 0.15
_refine_diff_density_max 0.222
_refine_diff_density_min -0.185
_refine_diff_density_rms 0.033
_refine_ls_extinction_coef 0.004(2)
_refine_ls_extinction_expression Fc^*^=kFc[1+0.001xFc^2^\l^3^/sin(2\q)]^-1/4^
_refine_ls_extinction_method SHELXL
_refine_ls_goodness_of_fit_ref 0.971
_refine_ls_hydrogen_treatment mixed
_refine_ls_matrix_type full
_refine_ls_number_parameters 253
_refine_ls_number_reflns 3191
_refine_ls_number_restraints 0
_refine_ls_restrained_S_all 0.971
_refine_ls_R_factor_all 0.0880
_refine_ls_R_factor_gt 0.0480
_refine_ls_shift/su_max 0.000
_refine_ls_shift/su_mean 0.000
_refine_ls_structure_factor_coef Fsqd
_refine_ls_weighting_details 'calc w=1/[\s^2^(Fo^2^)+(0.0769P)^2^+0.0000P] where P=(Fo^2^+2Fc^2^)/3'
_refine_ls_weighting_scheme calc
_refine_ls_wR_factor_gt 0.1172
_refine_ls_wR_factor_ref 0.1328
_reflns_number_gt 1957
_reflns_number_total 3191
_reflns_threshold_expression >2sigma(I)
_cod_data_source_file ja037423wsi20030715_122314.cif
_cod_data_source_block tisa
_cod_database_code 4114322

loop_
_symmetry_equiv_pos_as_xyz
'x, y, z'
'-x, y+1/2, -z+1/2'
'-x, -y, -z'
'x, -y-1/2, z-1/2'

loop_
_atom_site_label
_atom_site_type_symbol
_atom_site_fract_x
_atom_site_fract_y
_atom_site_fract_z
_atom_site_U_iso_or_equiv
_atom_site_adp_type
_atom_site_occupancy
_atom_site_symmetry_multiplicity
_atom_site_calc_flag
O1 O 0.60042(14) 0.11248(14) 0.25172(9) 0.0601(4) Uani 1 1 d
O2 O 0.54357(14) 0.37411(14) 0.24432(9) 0.0589(4) Uani 1 1 d
C1 C 0.72242(17) 0.14608(15) 0.20276(11) 0.0386(4) Uani 1 1 d
C2 C 0.71347(16) 0.27657(15) 0.14223(11) 0.0377(4) Uani 1 1 d
C3 C 0.58190(17) 0.36252(18) 0.15092(13) 0.0456(4) Uani 1 1 d
C4 C 0.47733(19) 0.2913(2) 0.08705(15) 0.0602(5) Uani 1 1 d
C5 C 0.56009(19) 0.2541(2) 0.00422(14) 0.0555(5) Uani 1 1 d
C6 C 0.71081(15) 0.22632(15) 0.04220(11) 0.0392(4) Uani 1 1 d
C7 C 0.8207(2) 0.2734(2) -0.02475(13) 0.0517(5) Uani 1 1 d
C8 C 0.8252(2) 0.1579(2) -0.09481(14) 0.0564(5) Uani 1 1 d
C9 C 0.7963(2) 0.0270(2) -0.04052(12) 0.0503(5) Uani 1 1 d
C10 C 0.74690(15) 0.07800(16) 0.05021(11) 0.0380(4) Uani 1 1 d
C11 C 0.75429(14) 0.03288(15) 0.13661(11) 0.0362(4) Uani 1 1 d
C12 C 0.79361(15) -0.10373(15) 0.16937(12) 0.0391(4) Uani 1 1 d
C13 C 0.79070(19) -0.21644(17) 0.11045(15) 0.0526(5) Uani 1 1 d
C14 C 0.8328(2) -0.3434(2) 0.14089(19) 0.0658(6) Uani 1 1 d
C15 C 0.8758(2) -0.3619(2) 0.23077(19) 0.0703(7) Uani 1 1 d
C16 C 0.8775(2) -0.2539(2) 0.28997(18) 0.0653(6) Uani 1 1 d
C17 C 0.83643(19) -0.1261(2) 0.26021(14) 0.0508(5) Uani 1 1 d
H01 H 0.564(2) 0.189(2) 0.2706(14) 0.078(7) Uiso 1 1 d
H02 H 0.492(2) 0.449(3) 0.2552(15) 0.093(8) Uiso 1 1 d
H1 H 0.7981(16) 0.1577(15) 0.2492(10) 0.038(4) Uiso 1 1 d
H2 H 0.8009(17) 0.3295(17) 0.1558(10) 0.045(4) Uiso 1 1 d
H3 H 0.5986(16) 0.4562(17) 0.1270(10) 0.046(5) Uiso 1 1 d
H4A H 0.398(2) 0.345(2) 0.0749(14) 0.069(6) Uiso 1 1 d
H4B H 0.444(2) 0.206(2) 0.1212(14) 0.078(7) Uiso 1 1 d
H5A H 0.566(2) 0.336(2) -0.0422(14) 0.069(6) Uiso 1 1 d
H5B H 0.525(2) 0.174(2) -0.0318(14) 0.077(6) Uiso 1 1 d
H7A H 0.910(2) 0.2851(18) 0.0101(13) 0.059(5) Uiso 1 1 d
H7B H 0.801(2) 0.363(2) -0.0512(14) 0.076(6) Uiso 1 1 d
H8A H 0.910(2) 0.155(2) -0.1259(13) 0.070(6) Uiso 1 1 d
H8B H 0.751(2) 0.166(2) -0.1408(14) 0.072(6) Uiso 1 1 d
H9A H 0.877(2) -0.036(2) -0.0341(12) 0.070(6) Uiso 1 1 d
H9B H 0.728(2) -0.029(2) -0.0729(13) 0.067(6) Uiso 1 1 d
H13 H 0.756(2) -0.2046(19) 0.0462(14) 0.066(6) Uiso 1 1 d
H14 H 0.831(2) -0.418(2) 0.0998(15) 0.083(7) Uiso 1 1 d
H15 H 0.903(2) -0.449(2) 0.2508(13) 0.076(6) Uiso 1 1 d
H16 H 0.906(2) -0.262(2) 0.3555(16) 0.080(7) Uiso 1 1 d
H17 H 0.8391(19) -0.0536(19) 0.3027(13) 0.062(6) Uiso 1 1 d

loop_
_atom_site_aniso_label
_atom_site_aniso_U_11
_atom_site_aniso_U_22
_atom_site_aniso_U_33
_atom_site_aniso_U_23
_atom_site_aniso_U_13
_atom_site_aniso_U_12
O1 0.0724(9) 0.0374(7) 0.0723(10) -0.0002(6) 0.0355(7) -0.0033(6)
O2 0.0652(8) 0.0507(8) 0.0614(9) -0.0081(6) 0.0118(6) 0.0162(6)
C1 0.0450(9) 0.0325(8) 0.0384(9) 0.0003(7) 0.0034(7) -0.0010(7)
C2 0.0387(8) 0.0298(8) 0.0446(10) -0.0004(7) 0.0016(7) -0.0027(7)
C3 0.0495(9) 0.0357(9) 0.0518(11) -0.0023(8) 0.0034(8) 0.0060(7)
C4 0.0409(10) 0.0699(14) 0.0695(14) -0.0073(11) -0.0048(9) 0.0098(10)
C5 0.0521(10) 0.0629(13) 0.0509(12) -0.0010(11) -0.0079(9) 0.0103(9)
C6 0.0410(8) 0.0373(9) 0.0391(9) 0.0043(7) -0.0002(7) 0.0012(7)
C7 0.0572(11) 0.0490(12) 0.0492(11) 0.0098(9) 0.0087(9) -0.0026(9)
C8 0.0567(11) 0.0703(14) 0.0426(11) 0.0017(10) 0.0086(9) -0.0015(10)
C9 0.0579(11) 0.0508(11) 0.0421(11) -0.0080(9) 0.0018(8) 0.0029(9)
C10 0.0352(8) 0.0370(9) 0.0415(10) -0.0042(7) -0.0005(7) -0.0033(6)
C11 0.0367(8) 0.0324(8) 0.0394(9) -0.0013(7) 0.0010(6) -0.0018(6)
C12 0.0353(7) 0.0327(9) 0.0495(10) 0.0023(7) 0.0047(7) -0.0009(6)
C13 0.0546(10) 0.0356(10) 0.0674(14) -0.0033(9) 0.0013(9) -0.0024(8)
C14 0.0690(13) 0.0331(11) 0.0960(18) -0.0024(11) 0.0126(12) -0.0042(9)
C15 0.0650(13) 0.0388(12) 0.107(2) 0.0235(13) 0.0109(12) 0.0058(10)
C16 0.0668(13) 0.0569(14) 0.0722(16) 0.0264(12) 0.0004(11) 0.0004(10)
C17 0.0575(11) 0.0441(11) 0.0510(12) 0.0071(9) 0.0039(9) -0.0010(8)

loop_
_atom_type_symbol
_atom_type_description
_atom_type_scat_dispersion_real
_atom_type_scat_dispersion_imag
_atom_type_scat_source
C C 0.0033 0.0016 'International Tables Vol C Tables 4.2.6.8 and 6.1.1.4'
H H 0.0000 0.0000 'International Tables Vol C Tables 4.2.6.8 and 6.1.1.4'
O O 0.0106 0.0060 'International Tables Vol C Tables 4.2.6.8 and 6.1.1.4'

loop_
_geom_angle_atom_site_label_1
_geom_angle_atom_site_label_2
_geom_angle_atom_site_label_3
_geom_angle
O1 C1 C11 109.47(12)
O1 C1 C2 116.04(13)
C11 C1 C2 104.77(13)
C3 C2 C6 105.33(13)
C3 C2 C1 116.08(14)
C6 C2 C1 105.71(12)
O2 C3 C4 115.75(15)
O2 C3 C2 111.19(14)
C4 C3 C2 103.37(14)
C5 C4 C3 104.08(15)
C4 C5 C6 105.49(15)
C10 C6 C7 100.35(13)
C10 C6 C2 103.93(12)
C7 C6 C2 120.86(14)
C10 C6 C5 114.03(14)
C7 C6 C5 112.04(15)
C2 C6 C5 105.58(13)
C8 C7 C6 103.54(15)
C7 C8 C9 105.61(15)
C10 C9 C8 103.83(15)
C11 C10 C6 113.68(13)
C11 C10 C9 135.10(15)
C6 C10 C9 109.52(14)
C10 C11 C12 127.98(14)
C10 C11 C1 110.53(13)
C12 C11 C1 121.43(14)
C17 C12 C13 117.22(16)
C17 C12 C11 121.25(15)
C13 C12 C11 121.53(16)
C14 C13 C12 121.2(2)
C15 C14 C13 120.2(2)
C16 C15 C14 119.7(2)
C15 C16 C17 120.7(2)
C16 C17 C12 121.0(2)

loop_
_geom_bond_atom_site_label_1
_geom_bond_atom_site_label_2
_geom_bond_distance
O1 C1 1.433(2)
O2 C3 1.425(2)
C1 C11 1.510(2)
C1 C2 1.558(2)
C2 C3 1.534(2)
C2 C6 1.539(2)
C3 C4 1.523(3)
C4 C5 1.512(3)
C5 C6 1.565(2)
C6 C10 1.504(2)
C6 C7 1.534(2)
C7 C8 1.529(3)
C8 C9 1.542(3)
C9 C10 1.505(2)
C10 C11 1.335(2)
C11 C12 1.472(2)
C12 C17 1.393(2)
C12 C13 1.402(2)
C13 C14 1.382(3)
C14 C15 1.374(3)
C15 C16 1.369(3)
C16 C17 1.384(3)

loop_
_geom_torsion_atom_site_label_1
_geom_torsion_atom_site_label_2
_geom_torsion_atom_site_label_3
_geom_torsion_atom_site_label_4
_geom_torsion
O1 C1 C2 C3 6.9(2)
C11 C1 C2 C3 127.74(14)
O1 C1 C2 C6 -109.42(15)
C11 C1 C2 C6 11.41(16)
C6 C2 C3 O2 158.59(13)
C1 C2 C3 O2 42.05(19)
C6 C2 C3 C4 33.75(18)
C1 C2 C3 C4 -82.78(18)
O2 C3 C4 C5 -162.68(15)
C2 C3 C4 C5 -40.9(2)
C3 C4 C5 C6 31.9(2)
C3 C2 C6 C10 -134.42(13)
C1 C2 C6 C10 -11.01(15)
C3 C2 C6 C7 114.25(17)
C1 C2 C6 C7 -122.34(16)
C3 C2 C6 C5 -14.10(18)
C1 C2 C6 C5 109.31(15)
C4 C5 C6 C10 102.53(18)
C4 C5 C6 C7 -144.35(16)
C4 C5 C6 C2 -10.9(2)
C10 C6 C7 C8 40.95(18)
C2 C6 C7 C8 154.17(15)
C5 C6 C7 C8 -80.41(19)
C6 C7 C8 C9 -33.5(2)
C7 C8 C9 C10 11.9(2)
C7 C6 C10 C11 132.57(14)
C2 C6 C10 C11 6.94(16)
C5 C6 C10 C11 -107.50(16)
C7 C6 C10 C9 -34.85(16)
C2 C6 C10 C9 -160.48(13)
C5 C6 C10 C9 85.08(17)
C8 C9 C10 C11 -148.92(18)
C8 C9 C10 C6 14.67(18)
C6 C10 C11 C12 -176.68(14)
C9 C10 C11 C12 -13.6(3)
C6 C10 C11 C1 0.48(17)
C9 C10 C11 C1 163.57(17)
O1 C1 C11 C10 117.47(14)
C2 C1 C11 C10 -7.61(17)
O1 C1 C11 C12 -65.15(18)
C2 C1 C11 C12 169.76(13)
C10 C11 C12 C17 160.69(16)
C1 C11 C12 C17 -16.2(2)
C10 C11 C12 C13 -18.8(2)
C1 C11 C12 C13 164.35(15)
C17 C12 C13 C14 -2.0(3)
C11 C12 C13 C14 177.52(16)
C12 C13 C14 C15 1.4(3)
C13 C14 C15 C16 -0.4(3)
C14 C15 C16 C17 0.0(3)
C15 C16 C17 C12 -0.6(3)
C13 C12 C17 C16 1.5(3)
C11 C12 C17 C16 -177.94(16)
